data_2011441
loop_
_publ_author_name
'Ferfra, S.'
'Ahabchane, N.'
'Essassi, E. M.'
'Pierrot, M.'

_publ_section_title
;
 3-(Ethoxycarbonyldihydroxymethyl)-2-oxo-1,2-dihydroquinoxaline
;
_journal_issue 10
_journal_name_full 'Acta Crystallographica Section C'
_journal_page_first e463
_journal_page_last e464
_journal_paper_doi 10.1107/S0108270100012142
_journal_volume 56
_journal_year 2000
_chemical_formula_moiety 'C12 H12 N2 O5'
_chemical_formula_sum 'C12 H12 N2 O5'
_chemical_formula_weight 264.24
_space_group_IT_number 14
_symmetry_cell_setting monoclinic
_symmetry_space_group_name_Hall '-P 2ybc'
_symmetry_space_group_name_H-M 'P 1 21/c 1'
_cell_angle_alpha 90.000(10)
_cell_angle_beta 99.122(2)
_cell_angle_gamma 90.000(10)
_cell_formula_units_Z 4
_cell_length_a 7.6475(4)
_cell_length_b 9.2255(3)
_cell_length_c 17.521(5)
_cell_measurement_reflns_used 2522
_cell_measurement_temperature 298
_cell_measurement_theta_max 25.6
_cell_measurement_theta_min 1
_cell_volume 1220.5(4)
_computing_data_collection 'KappaCCD Software (Nonius, 1998)'
_computing_data_reduction 'DENZO and SCALEPACK (Otwinowski & Minor, 1997)'
_computing_publication_material maXus
_computing_structure_refinement 'maXus (Mackay et al., 1999)'
_computing_structure_solution 'SIR92 (Altomare et al., 1994)'
_diffrn_measurement_device KappaCCD
_diffrn_measurement_method \f
_diffrn_radiation_source 'fine-focus sealed tube'
_diffrn_radiation_type MoK\a
_diffrn_radiation_wavelength .71073
_diffrn_reflns_av_R_equivalents .035
_diffrn_reflns_limit_h_max 9
_diffrn_reflns_limit_h_min 0
_diffrn_reflns_limit_k_max 10
_diffrn_reflns_limit_k_min 0
_diffrn_reflns_limit_l_max 21
_diffrn_reflns_limit_l_min -21
_diffrn_reflns_number 2363
_diffrn_reflns_theta_max 25.6
_exptl_absorpt_coefficient_mu .114
_exptl_absorpt_correction_type none
_exptl_crystal_colour yellow-red
_exptl_crystal_density_diffrn 1.44
_exptl_crystal_density_method 'not measured'
_exptl_crystal_description Prism
_exptl_crystal_F_000 552
_exptl_crystal_size_max .25
_exptl_crystal_size_mid .20
_exptl_crystal_size_min .15
_refine_diff_density_max .31
_refine_diff_density_min -.25
_refine_ls_extinction_method none
_refine_ls_goodness_of_fit_all 1.479
_refine_ls_goodness_of_fit_ref 1.472
_refine_ls_hydrogen_treatment noref
_refine_ls_matrix_type full
_refine_ls_number_parameters 175
_refine_ls_number_reflns 1919
_refine_ls_R_factor_all .066
_refine_ls_R_factor_gt .049
_refine_ls_shift/su_max .048
_refine_ls_shift/su_mean .002
_refine_ls_structure_factor_coef F^2^
_refine_ls_weighting_details ' w = 1/[\s^2^(Fo^2^) + 0.03Fo^2^]'
_refine_ls_weighting_scheme sigma
_refine_ls_wR_factor_all .054
_refine_ls_wR_factor_ref .054
_reflns_number_gt 1919
_reflns_number_total 2363
_reflns_threshold_expression 'I> 3.00 sigma(I)'
_cod_data_source_file qa0354.cif
_cod_data_source_block IV
_cod_depositor_comments
;
The following automatic conversions were performed:
'_symmetry_cell_setting' value 'Monoclinic' changed to 'monoclinic'
according to '/home/saulius/struct/CIF-dictionaries/cif_core.dic'
dictionary named 'cif_core.dic' version 2.4.1 from 2010-06-29.

Automatic conversion script
Id: cif_fix_enum 1527 2010-12-29 10:47:43Z saulius 

The following automatic conversions were performed:

'_atom_site_adp_type' tag value 'Uij' was replaced with 'Uani' value
19 times.

Automatic conversion script
Id: cif_fix_values 1646 2011-03-28 12:23:43Z adriana 

The following automatic conversions were performed:

'_symmetry_cell_setting' value 'Monoclinic' changed to 'monoclinic'
according to /home/saulius/struct/CIF-dictionaries/cif_core.dic
dictionary named 'cif_core.dic' version 2.4.1 from 2010-06-29.

Automatic conversion script
Id: cif_fix_values 1715 2011-07-08 13:25:40Z adriana 
;
_cod_original_sg_symbol_H-M 'P 21/c'
_cod_database_code 2011441
_cod_database_fobs_code 2011441

loop_
_symmetry_equiv_pos_as_xyz
+x,+y,+z
-x,-y,-z
'-x,+y+ 1/2,-z+ 1/2'
'+x,-y+ 1/2,+z+ 1/2'

loop_
_atom_site_label
_atom_site_fract_x
_atom_site_fract_y
_atom_site_fract_z
_atom_site_U_iso_or_equiv
_atom_site_adp_type
_atom_site_occupancy
C2 1.00453(6) .35888(5) .08713(3) .0300(3) Uani 1.00
C3 1.01578(6) .24799(5) .14764(3) .0237(2) Uani 1.00
C5 .85783(6) .08368(5) .06382(2) .0251(2) Uani 1.00
C6 .78198(7) -.05384(5) .05070(3) .0338(3) Uani 1.00
C7 .69420(7) -.08958(6) -.02114(3) .0387(3) Uani 1.00
C8 .67994(7) .00951(6) -.08142(3) .0393(3) Uani 1.00
C9 .75245(7) .14533(6) -.07055(3) .0368(3) Uani 1.00
C10 .84153(6) .18236(5) .00291(3) .0272(2) Uani 1.00
C11 1.10392(6) .29580(5) .22763(3) .0277(2) Uani 1.00
C12 1.27957(7) .37484(6) .22710(3) .0343(3) Uani 1.00
C13 1.55367(8) .36486(9) .18018(4) .0714(4) Uani 1.00
C14 1.54884(10) .46488(10) .11562(5) .0931(6) Uani 1.00
N1 .91836(5) .31718(4) .01716(2) .0324(2) Uani 1.00
N4 .94871(5) .12005(4) .13666(2) .02470(19) Uani 1.00
O3 1.37893(5) .30490(4) .18381(2) .0483(2) Uani 1.00
O4 1.32116(5) .48118(4) .26495(2) .0549(2) Uani 1.00
O5 1.07103(5) .48073(4) .09925(19) .0447(2) Uani 1.00
O21 .98053(4) .38644(4) .25411(19) .03907(19) Uani 1.00
O22 1.15233(5) .18049(4) .27846(2) .0465(2) Uani 1.00
H1 .91107 .3867 -.0192 .0421 Uiso 1.00
H6 .7915 -.1227 .0922 .0439 Uiso 1.00
H7 .6426 -.1842 -.0297 .0503 Uiso 1.00
H8 .6174 -.0160 -.1315 .0511 Uiso 1.00
H9 .7436 .2123 -.1129 .0478 Uiso 1.00
H13A 1.5980 .4127 .2280 .0928 Uiso 1.00
H13B 1.6328 .2880 .1716 .0928 Uiso 1.00
H14A 1.6640 .5042 .1131 .1210 Uiso 1.00
H14B 1.4697 .5418 .1243 .1210 Uiso 1.00
H14C 1.5045 .4171 .0678 .1210 Uiso 1.00
H21 1.0424 .4515 .2914 .0508 Uiso 1.00
H22 1.0720 .1271 .2779 .0604 Uiso 1.00

loop_
_atom_site_aniso_label
_atom_site_aniso_U_11
_atom_site_aniso_U_22
_atom_site_aniso_U_33
_atom_site_aniso_U_12
_atom_site_aniso_U_13
_atom_site_aniso_U_23
C2 .0382(3) .0262(3) .0237(3) -.0002(2) -.0021(2) .0012(2)
C3 .0241(3) .0244(3) .0218(2) .0008(2) .00173(19) -.00107(19)
C5 .0247(3) .0276(3) .0222(2) .0005(2) .0032(2) -.0037(2)
C6 .0392(3) .0296(3) .0315(3) -.0068(2) .0044(2) -.0031(2)
C7 .0407(3) .0341(3) .0395(3) -.0093(2) .0022(3) -.0105(2)
C8 .0372(3) .0464(4) .0314(3) -.0004(3) -.0061(2) -.0127(3)
C9 .0439(3) .0400(3) .0241(3) .0022(3) -.0041(2) -.0014(2)
C10 .0295(3) .0266(3) .0243(2) .0005(2) .0006(2) -.0031(2)
C11 .0324(3) .0267(3) .0225(2) -.0003(2) -.0008(2) .0005(2)
C12 .0346(3) .0394(3) .0271(3) -.0026(2) -.0013(2) -.0040(2)
C13 .0293(3) .1091(6) .0755(5) -.0100(4) .0149(3) -.0256(4)
C14 .0672(5) .1170(7) .0950(6) -.0453(5) .0250(4) -.0216(5)
N1 .0457(3) .0259(2) .0231(2) -.0037(2) -.00479(18) .00395(17)
N4 .0278(2) .0247(2) .0208(2) -.00033(18) .00293(16) -.00069(16)
O3 .0311(2) .0609(3) .0522(2) -.00206(19) .00840(18) -.0180(2)
O4 .0528(3) .0594(3) .0515(2) -.0235(2) .01059(19) -.0269(2)
O5 .0686(3) .0274(2) .0337(2) -.01520(19) -.01124(18) .00527(16)
O21 .0370(2) .0440(2) .03522(19) -.00191(17) .00545(16) -.01747(17)
O22 .0644(3) .0373(3) .0332(2) -.00895(19) -.0126(2) .01006(18)

loop_
_atom_type_symbol
_atom_type_description
_atom_type_scat_dispersion_real
_atom_type_scat_dispersion_imag
_atom_type_scat_source
'C ' 'C ' .0033 .0016 'Waasmaier & Kirfel, 1995'
'H ' 'H ' .0000 .0000 'Waasmaier & Kirfel, 1995'
'O ' 'O ' .0106 .0060 'Waasmaier & Kirfel, 1995'
'N ' 'N ' .0061 .0033 'Waasmaier & Kirfel, 1995'

loop_
_geom_angle_atom_site_label_1
_geom_angle_atom_site_label_2
_geom_angle_atom_site_label_3
_geom_angle
C2 C3 C11 115.51(4)
C3 N4 C5 119.07(4)
C6 C7 C8 120.57(5)
C7 C6 C5 119.96(5)
C9 C10 C5 121.08(4)
C9 C8 C7 120.99(4)
C10 C5 C6 118.84(4)
C10 C9 C8 118.55(5)
C10 N1 C2 123.52(4)
C12 C11 C3 113.20(4)
C12 O3 C13 116.99(4)
N1 C10 C5 117.78(4)
N1 C10 C9 121.13(4)
N1 C2 C3 114.92(4)
N4 C3 C11 120.71(4)
N4 C3 C2 123.69(4)
N4 C5 C10 121.00(4)
N4 C5 C6 120.16(4)
O3 C12 C11 110.83(4)
O3 C12 O4 126.16(5)
O3 C13 C14 111.36(5)
O4 C12 C11 122.89(5)
O5 C2 C3 122.28(4)
O5 C2 N1 122.79(4)
O21 C11 C12 110.94(4)
O21 C11 C3 104.83(3)
O21 C11 O22 111.65(4)
O22 C11 C12 102.85(4)
O22 C11 C3 113.57(4)

loop_
_geom_bond_atom_site_label_1
_geom_bond_atom_site_label_2
_geom_bond_site_symmetry_1
_geom_bond_site_symmetry_2
_geom_bond_distance
_geom_bond_publ_flag
O3 C12 . . 1.3236(6) ?
C3 C11 . . 1.5211(6) ?
C3 C2 . . 1.4660(6) ?
C6 C5 . . 1.3988(6) ?
C6 C7 . . 1.3696(7) ?
C7 C8 . . 1.3880(7) ?
C9 C10 . . 1.3998(6) ?
C9 C8 . . 1.3713(7) ?
C10 C5 . . 1.3933(6) ?
C12 C11 . . 1.5299(7) ?
C13 C14 . . 1.4557(10) ?
N1 C10 . . 1.3814(6) ?
N1 C2 . . 1.3524(6) ?
N4 C3 . . 1.2892(5) ?
N4 C5 . . 1.3940(5) ?
O3 C13 . . 1.4570(7) ?
O4 C12 . . 1.1986(6) ?
O5 C2 . . 1.2383(5) ?
O21 C11 . . 1.3943(5) ?
O22 C11 . . 1.3991(6) ?

loop_
_geom_hbond_atom_site_label_D
_geom_hbond_atom_site_label_H
_geom_hbond_atom_site_label_A
_geom_hbond_site_symmetry_A
_geom_hbond_distance_DH
_geom_hbond_distance_HA
_geom_hbond_distance_DA
_geom_hbond_angle_DHA
N1 H1 O5 2_765 .90 1.88 2.7741(5) 171
O21 H21 N4 3_755 .96 1.99 2.8762(5) 152

loop_
_cod_related_entry_id
_cod_related_entry_database
_cod_related_entry_code
1 ChemSpider 21105788
